data_1546749
loop_
_publ_author_name
'Demmans, Karl Z.'
'Seo, Chris S. G.'
'Lough, Alan J.'
'Morris, Robert H.'

_publ_section_title
;
 From imine to amine: an unexpected left turn. Cis-\b iron(ii)
 PNNP&#x2032; precatalysts for the asymmetric transfer hydrogenation of
 acetophenone
;
_journal_name_full 'Chem. Sci.'
_journal_paper_doi 10.1039/C7SC02558K
_journal_year 2017
_chemical_absolute_configuration ad
_chemical_formula_moiety 'C47 H39 Fe N2 O P2, C24 H20 B'
_chemical_formula_sum 'C71 H59 B Fe N2 O P2'
_chemical_formula_weight 1084.80
_space_group_crystal_system monoclinic
_space_group_IT_number 4
_space_group_name_Hall 'P 2yb'
_space_group_name_H-M_alt 'P 1 21 1'
_symmetry_space_group_name_Hall 'P 2yb'
_symmetry_space_group_name_H-M 'P 1 21 1'
_atom_sites_solution_hydrogens geom
_audit_creation_method SHELXL-2014/7
_audit_update_record
;
2017-05-24 deposited with the CCDC.
2017-07-14 downloaded from the CCDC.
;
_cell_angle_alpha 90
_cell_angle_beta 99.782(4)
_cell_angle_gamma 90
_cell_formula_units_Z 2
_cell_length_a 10.7598(6)
_cell_length_b 17.9842(9)
_cell_length_c 14.3349(8)
_cell_measurement_reflns_used 7288
_cell_measurement_temperature 150(2)
_cell_measurement_theta_max 66.34
_cell_measurement_theta_min 3.13
_cell_volume 2733.6(3)
_computing_cell_refinement APEX2
_computing_data_collection 'APEX2 (Bruker, 2014)'
_computing_data_reduction 'SAINT (Bruker, 2014)'
_computing_molecular_graphics 'PLATON (Spek, 2009)'
_computing_publication_material 'SHELXTL (Sheldrick, 2008)'
_computing_structure_refinement 'SHELXL-2014/7 (Sheldrick, 2015b)'
_computing_structure_solution 'SHELXT (Sheldrick, 2015a)'
_diffrn_ambient_temperature 150(2)
_diffrn_measured_fraction_theta_full 0.988
_diffrn_measured_fraction_theta_max 0.988
_diffrn_measurement_device_type 'Bruker Kappa APEX-DUO CCD'
_diffrn_measurement_method '\f and \w scans'
_diffrn_radiation_type CuK\a
_diffrn_radiation_wavelength 1.54178
_diffrn_reflns_av_R_equivalents 0.2584
_diffrn_reflns_av_unetI/netI 0.1953
_diffrn_reflns_Laue_measured_fraction_full 0.988
_diffrn_reflns_Laue_measured_fraction_max 0.988
_diffrn_reflns_limit_h_max 12
_diffrn_reflns_limit_h_min -12
_diffrn_reflns_limit_k_max 21
_diffrn_reflns_limit_k_min -21
_diffrn_reflns_limit_l_max 17
_diffrn_reflns_limit_l_min -17
_diffrn_reflns_number 37029
_diffrn_reflns_point_group_measured_fraction_full 0.988
_diffrn_reflns_point_group_measured_fraction_max 0.988
_diffrn_reflns_theta_full 67.438
_diffrn_reflns_theta_max 67.438
_diffrn_reflns_theta_min 3.128
_diffrn_source 'Bruker ImuS with multi-layer optics'
_exptl_absorpt_coefficient_mu 3.137
_exptl_absorpt_correction_T_max 0.7529
_exptl_absorpt_correction_T_min 0.4287
_exptl_absorpt_correction_type multi-scan
_exptl_absorpt_process_details 'SADABS (Bruker, 2014)'
_exptl_crystal_colour purple
_exptl_crystal_density_diffrn 1.318
_exptl_crystal_description needle
_exptl_crystal_F_000 1136
_exptl_crystal_size_max 0.120
_exptl_crystal_size_mid 0.060
_exptl_crystal_size_min 0.030
_refine_diff_density_max 0.502
_refine_diff_density_min -0.696
_refine_diff_density_rms 0.088
_refine_ls_abs_structure_details
; 
 Refined as an inversion twin. 
;
_refine_ls_abs_structure_Flack 0.077(11)
_refine_ls_extinction_method none
_refine_ls_goodness_of_fit_ref 1.081
_refine_ls_hydrogen_treatment constr
_refine_ls_matrix_type full
_refine_ls_number_parameters 704
_refine_ls_number_reflns 9158
_refine_ls_number_restraints 1
_refine_ls_restrained_S_all 1.081
_refine_ls_R_factor_all 0.1438
_refine_ls_R_factor_gt 0.0752
_refine_ls_shift/su_max 0.001
_refine_ls_shift/su_mean 0.000
_refine_ls_structure_factor_coef Fsqd
_refine_ls_weighting_details 'w=1/[\s^2^(Fo^2^)+(0.0124P)^2^+0.1296P] where P=(Fo^2^+2Fc^2^)/3'
_refine_ls_weighting_scheme calc
_refine_ls_wR_factor_gt 0.1616
_refine_ls_wR_factor_ref 0.1978
_reflns_Friedel_coverage 0.933
_reflns_Friedel_fraction_full 0.988
_reflns_Friedel_fraction_max 0.988
_reflns_number_gt 5461
_reflns_number_total 9158
_reflns_threshold_expression 'I > 2\s(I)'
_cod_data_source_file c7sc02558k2.cif
_cod_data_source_block 16d
_cod_database_code 1546749
_shelx_shelxl_version_number 2014/7
_shelx_space_group_comment
; 
The symmetry employed for this shelxl refinement is uniquely defined 
by the following loop, which should always be used as a source of 
symmetry information in preference to the above space-group names. 
They are only intended as comments. 
;
_shelx_estimated_absorpt_t_min 0.705
_shelx_estimated_absorpt_t_max 0.912

loop_
_space_group_symop_operation_xyz
'x, y, z'
'-x, y+1/2, -z'

loop_
_atom_site_label
_atom_site_type_symbol
_atom_site_fract_x
_atom_site_fract_y
_atom_site_fract_z
_atom_site_U_iso_or_equiv
_atom_site_adp_type
_atom_site_occupancy
_atom_site_site_symmetry_order
_atom_site_calc_flag
_atom_site_refinement_flags_posn
_atom_site_refinement_flags_adp
Fe1 Fe 0.64867(13) 0.50899(8) 0.54740(10) 0.0354(4) Uani 1 1 d . .
P1 P 0.6728(2) 0.55591(13) 0.69337(19) 0.0374(6) Uani 1 1 d . .
P2 P 0.7929(2) 0.41919(14) 0.55665(19) 0.0390(6) Uani 1 1 d . .
O1 O 0.4721(7) 0.3987(4) 0.5913(5) 0.0504(19) Uani 1 1 d . .
N1 N 0.6105(7) 0.6038(5) 0.5086(6) 0.043(2) Uani 1 1 d . .
N2 N 0.6344(7) 0.4909(4) 0.4122(6) 0.039(2) Uani 1 1 d . .
C1 C 0.5709(9) 0.6207(5) 0.4063(7) 0.037(2) Uani 1 1 d . .
H1A H 0.4829 0.6406 0.3974 0.044 Uiso 1 1 calc R U
C2 C 0.5691(9) 0.5490(5) 0.3476(8) 0.040(2) Uani 1 1 d . .
H2A H 0.6216 0.5582 0.2975 0.048 Uiso 1 1 calc R U
C3 C 0.6861(9) 0.4359(6) 0.3746(8) 0.042(2) Uani 1 1 d . .
H3A H 0.6826 0.4330 0.3081 0.050 Uiso 1 1 calc R U
C4 C 0.7515(10) 0.3771(5) 0.4385(7) 0.038(2) Uani 1 1 d . .
H4A H 0.8285 0.3601 0.4156 0.046 Uiso 1 1 calc R U
H4B H 0.6952 0.3339 0.4407 0.046 Uiso 1 1 calc R U
C5 C 0.6040(9) 0.6656(5) 0.5692(8) 0.039(2) Uani 1 1 d . .
C6 C 0.6397(10) 0.6511(6) 0.6669(8) 0.047(3) Uani 1 1 d . .
C7 C 0.6482(11) 0.7093(5) 0.7305(8) 0.048(3) Uani 1 1 d . .
H7A H 0.6747 0.6992 0.7959 0.057 Uiso 1 1 calc R U
C8 C 0.6200(12) 0.7809(6) 0.7030(9) 0.057(3) Uani 1 1 d . .
H8A H 0.6289 0.8200 0.7480 0.068 Uiso 1 1 calc R U
C9 C 0.5785(11) 0.7950(6) 0.6085(9) 0.053(3) Uani 1 1 d . .
H9A H 0.5543 0.8441 0.5890 0.063 Uiso 1 1 calc R U
C10 C 0.5711(10) 0.7387(5) 0.5407(8) 0.044(3) Uani 1 1 d . .
H10A H 0.5439 0.7498 0.4756 0.053 Uiso 1 1 calc R U
C11 C 0.6530(9) 0.6776(5) 0.3659(8) 0.043(3) Uani 1 1 d . .
C12 C 0.7829(10) 0.6813(5) 0.3975(8) 0.045(3) Uani 1 1 d . .
H12A H 0.8198 0.6523 0.4505 0.054 Uiso 1 1 calc R U
C13 C 0.8580(11) 0.7260(7) 0.3535(9) 0.057(3) Uani 1 1 d . .
H13A H 0.9459 0.7288 0.3770 0.068 Uiso 1 1 calc R U
C14 C 0.8062(12) 0.7674(7) 0.2743(9) 0.054(3) Uani 1 1 d . .
H14A H 0.8593 0.7959 0.2413 0.065 Uiso 1 1 calc R U
C15 C 0.6765(12) 0.7670(6) 0.2437(8) 0.053(3) Uani 1 1 d . .
H15A H 0.6394 0.7973 0.1922 0.063 Uiso 1 1 calc R U
C16 C 0.6025(10) 0.7218(6) 0.2896(8) 0.049(3) Uani 1 1 d . .
H16A H 0.5140 0.7209 0.2681 0.058 Uiso 1 1 calc R U
C17 C 0.5449(9) 0.4422(6) 0.5741(8) 0.042(2) Uani 1 1 d . .
C21 C 0.4402(8) 0.5212(5) 0.2980(7) 0.036(2) Uani 1 1 d . .
C22 C 0.4178(10) 0.5139(8) 0.2015(8) 0.057(3) Uani 1 1 d . .
H22A H 0.4807 0.5277 0.1656 0.069 Uiso 1 1 calc R U
C23 C 0.3017(11) 0.4859(8) 0.1561(9) 0.070(4) Uani 1 1 d . .
H23A H 0.2867 0.4789 0.0895 0.084 Uiso 1 1 calc R U
C24 C 0.2097(11) 0.4687(7) 0.2079(9) 0.058(3) Uani 1 1 d . .
H24A H 0.1300 0.4512 0.1768 0.070 Uiso 1 1 calc R U
C25 C 0.2323(9) 0.4767(6) 0.3047(9) 0.054(3) Uani 1 1 d . .
H25A H 0.1686 0.4637 0.3403 0.065 Uiso 1 1 calc R U
C26 C 0.3472(8) 0.5036(6) 0.3508(7) 0.046(2) Uani 1 1 d . .
H26A H 0.3622 0.5099 0.4175 0.055 Uiso 1 1 calc R U
C31 C 0.5628(9) 0.5258(6) 0.7696(8) 0.045(3) Uani 1 1 d . .
C32 C 0.5737(10) 0.4535(7) 0.8038(8) 0.053(3) Uani 1 1 d . .
H32A H 0.6330 0.4204 0.7840 0.063 Uiso 1 1 calc R U
C33 C 0.4968(12) 0.4294(8) 0.8678(8) 0.061(3) Uani 1 1 d . .
H33A H 0.5066 0.3806 0.8934 0.073 Uiso 1 1 calc R U
C34 C 0.4070(14) 0.4764(11) 0.8935(10) 0.077(4) Uani 1 1 d . .
H34A H 0.3534 0.4597 0.9354 0.093 Uiso 1 1 calc R U
C35 C 0.3954(11) 0.5480(11) 0.8580(10) 0.080(5) Uani 1 1 d . .
H35A H 0.3350 0.5806 0.8773 0.096 Uiso 1 1 calc R U
C36 C 0.4700(9) 0.5733(7) 0.7949(9) 0.057(3) Uani 1 1 d . .
H36A H 0.4587 0.6220 0.7691 0.069 Uiso 1 1 calc R U
C41 C 0.8222(9) 0.5597(5) 0.7751(8) 0.040(2) Uani 1 1 d . .
C42 C 0.9315(9) 0.5745(5) 0.7347(8) 0.044(3) Uani 1 1 d . .
H42A H 0.9255 0.5781 0.6679 0.053 Uiso 1 1 calc R U
C43 C 1.0478(10) 0.5839(6) 0.7939(9) 0.050(3) Uani 1 1 d . .
H43A H 1.1217 0.5928 0.7676 0.060 Uiso 1 1 calc R U
C44 C 1.0548(10) 0.5799(6) 0.8916(9) 0.051(3) Uani 1 1 d . .
H44A H 1.1337 0.5863 0.9319 0.061 Uiso 1 1 calc R U
C45 C 0.9472(10) 0.5669(6) 0.9304(8) 0.048(3) Uani 1 1 d . .
H45A H 0.9523 0.5652 0.9971 0.057 Uiso 1 1 calc R U
C46 C 0.8311(9) 0.5563(5) 0.8711(7) 0.040(2) Uani 1 1 d . .
H46A H 0.7579 0.5465 0.8979 0.048 Uiso 1 1 calc R U
C51 C 0.9517(9) 0.4509(5) 0.5582(8) 0.041(2) Uani 1 1 d . .
C52 C 1.0554(9) 0.4247(7) 0.6234(9) 0.056(3) Uani 1 1 d . .
H52A H 1.0425 0.3862 0.6661 0.067 Uiso 1 1 calc R U
C53 C 1.1772(11) 0.4538(8) 0.6274(10) 0.067(4) Uani 1 1 d . .
H53A H 1.2454 0.4361 0.6728 0.080 Uiso 1 1 calc R U
C54 C 1.1958(10) 0.5090(7) 0.5633(8) 0.057(3) Uani 1 1 d . .
H54A H 1.2774 0.5297 0.5649 0.068 Uiso 1 1 calc R U
C55 C 1.0947(10) 0.5340(6) 0.4969(9) 0.055(3) Uani 1 1 d . .
H55A H 1.1081 0.5710 0.4524 0.066 Uiso 1 1 calc R U
C56 C 0.9745(9) 0.5053(6) 0.4953(7) 0.045(2) Uani 1 1 d . .
H56A H 0.9065 0.5235 0.4500 0.054 Uiso 1 1 calc R U
C61 C 0.8016(9) 0.3408(5) 0.6377(8) 0.042(3) Uani 1 1 d . .
C62 C 0.8380(10) 0.3532(5) 0.7347(8) 0.044(3) Uani 1 1 d . .
H62A H 0.8596 0.4020 0.7569 0.053 Uiso 1 1 calc R U
C63 C 0.8432(11) 0.2951(6) 0.7994(9) 0.056(3) Uani 1 1 d . .
H63A H 0.8653 0.3048 0.8653 0.068 Uiso 1 1 calc R U
C64 C 0.8163(10) 0.2237(6) 0.7678(9) 0.054(3) Uani 1 1 d . .
H64A H 0.8209 0.1839 0.8118 0.064 Uiso 1 1 calc R U
C65 C 0.7825(10) 0.2101(5) 0.6721(9) 0.053(3) Uani 1 1 d . .
H65A H 0.7637 0.1608 0.6503 0.063 Uiso 1 1 calc R U
C66 C 0.7760(9) 0.2681(5) 0.6078(8) 0.044(3) Uani 1 1 d . .
H66A H 0.7535 0.2579 0.5420 0.052 Uiso 1 1 calc R U
B1 B 0.8342(10) 0.3357(7) 0.1361(9) 0.040(3) Uani 1 1 d . .
C71 C 0.7056(10) 0.2971(6) 0.0769(8) 0.044(3) Uani 1 1 d . .
C72 C 0.5868(9) 0.3145(6) 0.0984(8) 0.045(3) Uani 1 1 d . .
H72A H 0.5808 0.3519 0.1442 0.054 Uiso 1 1 calc R U
C73 C 0.4760(11) 0.2784(7) 0.0548(8) 0.053(3) Uani 1 1 d . .
H73A H 0.3969 0.2911 0.0714 0.064 Uiso 1 1 calc R U
C74 C 0.4833(11) 0.2253(7) -0.0115(9) 0.056(3) Uani 1 1 d . .
H74A H 0.4088 0.2005 -0.0406 0.067 Uiso 1 1 calc R U
C75 C 0.5980(12) 0.2068(7) -0.0372(9) 0.057(3) Uani 1 1 d . .
H75A H 0.6020 0.1700 -0.0841 0.068 Uiso 1 1 calc R U
C76 C 0.7074(10) 0.2427(5) 0.0067(8) 0.045(3) Uani 1 1 d . .
H76A H 0.7856 0.2300 -0.0115 0.055 Uiso 1 1 calc R U
C81 C 0.9506(9) 0.3296(5) 0.0742(7) 0.038(2) Uani 1 1 d . .
C82 C 1.0269(10) 0.2669(6) 0.0767(8) 0.051(3) Uani 1 1 d . .
H82A H 1.0129 0.2266 0.1165 0.062 Uiso 1 1 calc R U
C83 C 1.1235(10) 0.2607(6) 0.0229(9) 0.052(3) Uani 1 1 d . .
H83A H 1.1725 0.2165 0.0258 0.063 Uiso 1 1 calc R U
C84 C 1.1472(10) 0.3184(6) -0.0337(8) 0.049(3) Uani 1 1 d . .
H84A H 1.2130 0.3142 -0.0700 0.059 Uiso 1 1 calc R U
C85 C 1.0764(10) 0.3828(6) -0.0385(8) 0.050(3) Uani 1 1 d . .
H85A H 1.0938 0.4234 -0.0767 0.059 Uiso 1 1 calc R U
C86 C 0.9778(9) 0.3869(6) 0.0147(7) 0.044(3) Uani 1 1 d . .
H86A H 0.9275 0.4306 0.0100 0.052 Uiso 1 1 calc R U
C91 C 0.8724(9) 0.2913(5) 0.2357(7) 0.038(2) Uani 1 1 d . .
C92 C 0.7888(10) 0.2450(5) 0.2754(8) 0.041(3) Uani 1 1 d . .
H92A H 0.7049 0.2402 0.2422 0.050 Uiso 1 1 calc R U
C93 C 0.8210(10) 0.2066(6) 0.3585(8) 0.046(3) Uani 1 1 d . .
H93A H 0.7615 0.1746 0.3799 0.055 Uiso 1 1 calc R U
C94 C 0.9418(10) 0.2148(6) 0.4119(8) 0.051(3) Uani 1 1 d . .
H94A H 0.9649 0.1902 0.4710 0.062 Uiso 1 1 calc R U
C95 C 1.0267(10) 0.2598(6) 0.3757(8) 0.046(3) Uani 1 1 d . .
H95A H 1.1102 0.2650 0.4095 0.055 Uiso 1 1 calc R U
C96 C 0.9923(10) 0.2971(6) 0.2918(8) 0.046(3) Uani 1 1 d . .
H96A H 1.0528 0.3285 0.2706 0.055 Uiso 1 1 calc R U
C101 C 0.8107(8) 0.4253(6) 0.1525(7) 0.040(2) Uani 1 1 d . .
C102 C 0.8829(9) 0.4664(6) 0.2255(8) 0.039(2) Uani 1 1 d . .
H10B H 0.9393 0.4406 0.2729 0.047 Uiso 1 1 calc R U
C103 C 0.8750(10) 0.5424(6) 0.2311(9) 0.050(3) Uani 1 1 d . .
H10C H 0.9280 0.5681 0.2805 0.060 Uiso 1 1 calc R U
C104 C 0.7916(11) 0.5821(6) 0.1661(9) 0.051(3) Uani 1 1 d . .
H10D H 0.7861 0.6346 0.1705 0.061 Uiso 1 1 calc R U
C105 C 0.7160(11) 0.5438(6) 0.0943(9) 0.052(3) Uani 1 1 d . .
H10E H 0.6567 0.5699 0.0494 0.063 Uiso 1 1 calc R U
C106 C 0.7268(10) 0.4680(6) 0.0882(7) 0.042(3) Uani 1 1 d . .
H10F H 0.6746 0.4430 0.0376 0.050 Uiso 1 1 calc R U

loop_
_atom_site_aniso_label
_atom_site_aniso_U_11
_atom_site_aniso_U_22
_atom_site_aniso_U_33
_atom_site_aniso_U_23
_atom_site_aniso_U_13
_atom_site_aniso_U_12
Fe1 0.0389(8) 0.0268(7) 0.0402(9) -0.0003(7) 0.0063(6) 0.0011(7)
P1 0.0455(14) 0.0275(12) 0.0400(15) -0.0011(12) 0.0089(12) 0.0001(11)
P2 0.0417(14) 0.0291(12) 0.0455(16) -0.0023(12) 0.0056(12) 0.0013(11)
O1 0.056(4) 0.044(4) 0.049(5) -0.004(4) 0.004(4) -0.010(4)
N1 0.039(5) 0.043(5) 0.046(5) -0.013(4) 0.002(4) -0.005(4)
N2 0.034(4) 0.037(5) 0.043(5) -0.004(4) -0.003(4) 0.001(4)
C1 0.032(5) 0.035(5) 0.044(6) -0.002(5) 0.004(5) -0.002(4)
C2 0.041(5) 0.027(5) 0.051(7) -0.005(5) 0.007(5) -0.005(4)
C3 0.038(5) 0.044(6) 0.047(6) 0.001(5) 0.013(5) -0.004(5)
C4 0.051(6) 0.029(5) 0.034(6) -0.006(4) 0.003(5) 0.004(5)
C5 0.036(5) 0.024(5) 0.055(7) -0.006(5) 0.003(5) -0.001(4)
C6 0.048(6) 0.035(5) 0.054(8) -0.011(5) -0.001(6) 0.001(5)
C7 0.075(7) 0.029(5) 0.036(6) -0.001(5) 0.003(5) 0.006(5)
C8 0.081(9) 0.036(6) 0.050(8) -0.001(5) 0.001(7) 0.012(6)
C9 0.057(7) 0.025(5) 0.078(9) 0.004(6) 0.017(6) 0.010(5)
C10 0.052(6) 0.032(5) 0.046(7) -0.004(5) 0.001(5) 0.005(5)
C11 0.041(6) 0.028(5) 0.059(7) 0.005(5) 0.007(5) -0.001(4)
C12 0.052(6) 0.034(5) 0.049(7) 0.009(5) 0.005(5) -0.004(5)
C13 0.056(7) 0.055(7) 0.058(8) 0.003(6) 0.004(6) -0.027(6)
C14 0.065(8) 0.050(7) 0.050(8) -0.006(6) 0.015(6) -0.025(6)
C15 0.079(8) 0.031(5) 0.049(7) 0.000(5) 0.014(6) -0.008(6)
C16 0.049(6) 0.034(5) 0.060(8) 0.004(6) 0.001(6) 0.004(5)
C17 0.039(5) 0.035(6) 0.050(7) 0.000(5) 0.001(5) -0.009(5)
C21 0.034(5) 0.033(5) 0.038(6) 0.000(5) -0.004(4) 0.002(4)
C22 0.050(6) 0.081(8) 0.042(6) -0.003(7) 0.012(5) -0.009(7)
C23 0.051(7) 0.108(12) 0.050(8) -0.014(8) 0.004(6) -0.020(7)
C24 0.045(6) 0.066(8) 0.058(8) -0.015(6) -0.006(6) -0.013(6)
C25 0.032(5) 0.058(7) 0.073(9) -0.007(6) 0.012(6) -0.005(5)
C26 0.046(6) 0.046(6) 0.045(6) -0.004(6) 0.007(5) -0.004(6)
C31 0.039(5) 0.044(6) 0.049(7) -0.005(5) -0.003(5) -0.001(5)
C32 0.054(6) 0.052(6) 0.053(7) -0.005(6) 0.013(6) -0.009(6)
C33 0.061(7) 0.076(9) 0.042(7) 0.010(7) 0.002(6) -0.030(7)
C34 0.063(9) 0.109(13) 0.061(10) -0.003(9) 0.016(7) -0.035(9)
C35 0.042(7) 0.135(15) 0.066(10) -0.024(10) 0.019(7) -0.004(8)
C36 0.038(6) 0.072(8) 0.064(8) -0.007(6) 0.015(6) 0.006(6)
C41 0.041(5) 0.027(5) 0.049(7) -0.002(5) 0.001(5) -0.001(4)
C42 0.046(6) 0.039(6) 0.048(7) -0.004(5) 0.013(5) -0.002(5)
C43 0.042(6) 0.039(6) 0.068(9) -0.006(6) 0.010(6) -0.008(5)
C44 0.047(6) 0.045(6) 0.060(8) -0.003(6) 0.004(6) -0.001(5)
C45 0.054(7) 0.043(6) 0.043(7) 0.003(5) 0.002(5) -0.005(5)
C46 0.040(5) 0.041(5) 0.039(6) -0.006(5) 0.004(5) -0.007(5)
C51 0.037(5) 0.028(5) 0.056(7) 0.005(5) 0.003(5) 0.009(4)
C52 0.034(5) 0.053(7) 0.080(9) 0.017(7) 0.006(5) 0.004(5)
C53 0.047(7) 0.067(8) 0.083(10) 0.018(8) 0.001(6) 0.005(6)
C54 0.046(6) 0.053(6) 0.072(8) -0.006(7) 0.011(6) -0.003(7)
C55 0.061(7) 0.043(6) 0.065(8) -0.007(6) 0.019(6) -0.002(6)
C56 0.042(5) 0.040(5) 0.054(6) 0.003(6) 0.007(5) 0.000(5)
C61 0.039(5) 0.035(5) 0.051(7) 0.006(5) 0.004(5) 0.004(5)
C62 0.052(6) 0.031(5) 0.047(7) -0.001(5) 0.002(5) -0.002(5)
C63 0.061(7) 0.046(6) 0.059(8) 0.012(6) 0.001(6) -0.004(6)
C64 0.061(7) 0.047(7) 0.052(8) 0.011(6) 0.007(6) -0.004(6)
C65 0.058(7) 0.024(5) 0.077(9) 0.006(6) 0.010(6) -0.002(5)
C66 0.047(6) 0.034(5) 0.048(7) 0.000(5) 0.001(5) 0.003(5)
B1 0.027(6) 0.040(6) 0.050(8) -0.006(6) -0.005(5) 0.002(5)
C71 0.047(6) 0.040(6) 0.044(7) 0.004(5) 0.003(5) 0.000(5)
C72 0.046(6) 0.044(6) 0.046(7) 0.008(5) 0.009(5) -0.006(5)
C73 0.048(7) 0.053(7) 0.056(8) 0.012(6) 0.001(6) -0.013(6)
C74 0.055(7) 0.054(7) 0.055(8) 0.004(7) 0.000(6) -0.014(6)
C75 0.079(9) 0.044(6) 0.044(7) -0.004(6) 0.003(6) -0.013(6)
C76 0.050(6) 0.037(5) 0.047(7) 0.001(5) 0.000(5) -0.004(5)
C81 0.046(6) 0.029(5) 0.039(6) -0.006(5) 0.006(5) -0.002(4)
C82 0.056(7) 0.048(7) 0.051(7) 0.011(6) 0.013(6) 0.007(6)
C83 0.043(6) 0.048(7) 0.066(8) 0.005(6) 0.011(6) 0.013(5)
C84 0.051(6) 0.053(7) 0.042(7) 0.001(6) 0.004(5) -0.002(6)
C85 0.062(7) 0.041(6) 0.049(7) 0.006(5) 0.017(6) -0.004(6)
C86 0.043(6) 0.040(6) 0.046(6) -0.003(5) 0.002(5) 0.000(5)
C91 0.038(5) 0.033(5) 0.042(6) -0.008(5) 0.001(5) 0.002(5)
C92 0.047(6) 0.028(5) 0.048(7) 0.003(5) 0.004(5) 0.005(5)
C93 0.057(7) 0.034(5) 0.048(7) -0.006(5) 0.010(6) -0.002(5)
C94 0.057(7) 0.037(6) 0.051(7) 0.012(6) -0.013(6) 0.004(6)
C95 0.044(6) 0.037(5) 0.053(7) 0.001(6) -0.005(5) 0.002(5)
C96 0.048(6) 0.036(5) 0.051(7) 0.003(5) 0.001(5) -0.002(5)
C101 0.029(5) 0.048(6) 0.044(6) -0.001(5) 0.008(5) -0.002(5)
C102 0.035(5) 0.040(6) 0.042(6) -0.002(5) 0.005(5) -0.010(5)
C103 0.048(6) 0.042(6) 0.060(8) -0.009(6) 0.007(6) -0.007(5)
C104 0.059(7) 0.032(5) 0.067(8) 0.000(6) 0.022(6) 0.003(5)
C105 0.055(7) 0.041(6) 0.060(8) 0.006(6) 0.007(6) 0.010(5)
C106 0.045(6) 0.043(6) 0.035(6) 0.004(5) 0.004(5) 0.006(5)

loop_
_atom_type_symbol
_atom_type_description
_atom_type_scat_dispersion_real
_atom_type_scat_dispersion_imag
_atom_type_scat_source
C C 0.0181 0.0091 'International Tables Vol C Tables 4.2.6.8 and 6.1.1.4'
H H 0.0000 0.0000 'International Tables Vol C Tables 4.2.6.8 and 6.1.1.4'
N N 0.0311 0.0180 'International Tables Vol C Tables 4.2.6.8 and 6.1.1.4'
O O 0.0492 0.0322 'International Tables Vol C Tables 4.2.6.8 and 6.1.1.4'
P P 0.2955 0.4335 'International Tables Vol C Tables 4.2.6.8 and 6.1.1.4'
Fe Fe -1.1336 3.1974 'International Tables Vol C Tables 4.2.6.8 and 6.1.1.4'
B B 0.0090 0.0039 'International Tables Vol C Tables 4.2.6.8 and 6.1.1.4'

loop_
_geom_angle_atom_site_label_1
_geom_angle_atom_site_label_2
_geom_angle_atom_site_label_3
_geom_angle
C17 Fe1 N1 126.8(4)
C17 Fe1 N2 99.2(4)
N1 Fe1 N2 82.9(4)
C17 Fe1 P2 87.3(3)
N1 Fe1 P2 144.7(3)
N2 Fe1 P2 82.8(2)
C17 Fe1 P1 91.8(4)
N1 Fe1 P1 85.2(3)
N2 Fe1 P1 167.2(2)
P2 Fe1 P1 104.45(11)
C6 P1 C41 103.0(5)
C6 P1 C31 106.7(5)
C41 P1 C31 102.5(5)
C6 P1 Fe1 100.2(4)
C41 P1 Fe1 124.5(4)
C31 P1 Fe1 117.8(3)
C51 P2 C61 107.0(4)
C51 P2 C4 102.9(5)
C61 P2 C4 104.3(5)
C51 P2 Fe1 114.9(3)
C61 P2 Fe1 124.0(4)
C4 P2 Fe1 100.7(3)
C5 N1 C1 114.1(8)
C5 N1 Fe1 125.3(7)
C1 N1 Fe1 120.4(6)
C3 N2 C2 117.9(9)
C3 N2 Fe1 125.0(7)
C2 N2 Fe1 116.8(6)
N1 C1 C11 115.1(8)
N1 C1 C2 110.0(8)
C11 C1 C2 108.0(9)
N1 C1 H1A 107.8
C11 C1 H1A 107.8
C2 C1 H1A 107.8
N2 C2 C21 110.7(7)
N2 C2 C1 106.7(8)
C21 C2 C1 117.0(8)
N2 C2 H2A 107.3
C21 C2 H2A 107.3
C1 C2 H2A 107.3
N2 C3 C4 118.4(9)
N2 C3 H3A 120.8
C4 C3 H3A 120.8
C3 C4 P2 106.8(7)
C3 C4 H4A 110.4
P2 C4 H4A 110.4
C3 C4 H4B 110.4
P2 C4 H4B 110.4
H4A C4 H4B 108.6
C10 C5 C6 118.3(9)
C10 C5 N1 126.2(10)
C6 C5 N1 115.4(8)
C7 C6 C5 119.4(10)
C7 C6 P1 127.0(9)
C5 C6 P1 113.6(7)
C8 C7 C6 122.6(11)
C8 C7 H7A 118.7
C6 C7 H7A 118.7
C7 C8 C9 118.5(10)
C7 C8 H8A 120.7
C9 C8 H8A 120.7
C8 C9 C10 121.4(10)
C8 C9 H9A 119.3
C10 C9 H9A 119.3
C9 C10 C5 119.7(10)
C9 C10 H10A 120.2
C5 C10 H10A 120.2
C16 C11 C12 117.8(10)
C16 C11 C1 120.6(9)
C12 C11 C1 121.3(9)
C13 C12 C11 121.0(10)
C13 C12 H12A 119.5
C11 C12 H12A 119.5
C12 C13 C14 120.3(11)
C12 C13 H13A 119.8
C14 C13 H13A 119.8
C15 C14 C13 119.6(11)
C15 C14 H14A 120.2
C13 C14 H14A 120.2
C16 C15 C14 118.9(11)
C16 C15 H15A 120.5
C14 C15 H15A 120.5
C15 C16 C11 122.2(10)
C15 C16 H16A 118.9
C11 C16 H16A 118.9
O1 C17 Fe1 178.0(9)
C22 C21 C26 120.6(9)
C22 C21 C2 119.4(9)
C26 C21 C2 120.0(9)
C21 C22 C23 119.6(10)
C21 C22 H22A 120.2
C23 C22 H22A 120.2
C24 C23 C22 120.0(11)
C24 C23 H23A 120.0
C22 C23 H23A 120.0
C23 C24 C25 120.2(10)
C23 C24 H24A 119.9
C25 C24 H24A 119.9
C24 C25 C26 120.5(10)
C24 C25 H25A 119.7
C26 C25 H25A 119.7
C25 C26 C21 119.1(10)
C25 C26 H26A 120.4
C21 C26 H26A 120.4
C32 C31 C36 119.9(11)
C32 C31 P1 117.8(9)
C36 C31 P1 122.4(8)
C31 C32 C33 119.8(12)
C31 C32 H32A 120.1
C33 C32 H32A 120.1
C34 C33 C32 120.1(13)
C34 C33 H33A 119.9
C32 C33 H33A 119.9
C33 C34 C35 119.7(14)
C33 C34 H34A 120.1
C35 C34 H34A 120.1
C36 C35 C34 121.4(14)
C36 C35 H35A 119.3
C34 C35 H35A 119.3
C35 C36 C31 119.0(13)
C35 C36 H36A 120.5
C31 C36 H36A 120.5
C46 C41 C42 119.9(9)
C46 C41 P1 123.3(8)
C42 C41 P1 116.4(8)
C43 C42 C41 119.5(11)
C43 C42 H42A 120.3
C41 C42 H42A 120.3
C44 C43 C42 119.7(11)
C44 C43 H43A 120.2
C42 C43 H43A 120.2
C45 C44 C43 120.4(10)
C45 C44 H44A 119.8
C43 C44 H44A 119.8
C44 C45 C46 120.0(11)
C44 C45 H45A 120.0
C46 C45 H45A 120.0
C41 C46 C45 120.6(10)
C41 C46 H46A 119.7
C45 C46 H46A 119.7
C56 C51 C52 117.5(9)
C56 C51 P2 119.4(7)
C52 C51 P2 123.1(8)
C53 C52 C51 122.1(11)
C53 C52 H52A 119.0
C51 C52 H52A 119.0
C54 C53 C52 118.6(11)
C54 C53 H53A 120.7
C52 C53 H53A 120.7
C53 C54 C55 119.9(10)
C53 C54 H54A 120.0
C55 C54 H54A 120.0
C56 C55 C54 120.5(11)
C56 C55 H55A 119.7
C54 C55 H55A 119.7
C51 C56 C55 121.4(9)
C51 C56 H56A 119.3
C55 C56 H56A 119.3
C66 C61 C62 117.7(9)
C66 C61 P2 123.1(8)
C62 C61 P2 119.2(7)
C63 C62 C61 121.1(10)
C63 C62 H62A 119.5
C61 C62 H62A 119.5
C64 C63 C62 120.0(12)
C64 C63 H63A 120.0
C62 C63 H63A 120.0
C63 C64 C65 119.9(11)
C63 C64 H64A 120.1
C65 C64 H64A 120.1
C64 C65 C66 120.2(10)
C64 C65 H65A 119.9
C66 C65 H65A 119.9
C65 C66 C61 121.2(10)
C65 C66 H66A 119.4
C61 C66 H66A 119.4
C91 B1 C71 108.1(9)
C91 B1 C101 112.0(9)
C71 B1 C101 110.4(8)
C91 B1 C81 109.6(8)
C71 B1 C81 110.0(9)
C101 B1 C81 106.8(8)
C72 C71 C76 115.9(10)
C72 C71 B1 120.7(10)
C76 C71 B1 123.3(10)
C71 C72 C73 122.4(11)
C71 C72 H72A 118.8
C73 C72 H72A 118.8
C74 C73 C72 119.3(11)
C74 C73 H73A 120.3
C72 C73 H73A 120.3
C73 C74 C75 120.9(11)
C73 C74 H74A 119.5
C75 C74 H74A 119.5
C74 C75 C76 119.4(11)
C74 C75 H75A 120.3
C76 C75 H75A 120.3
C75 C76 C71 122.1(11)
C75 C76 H76A 119.0
C71 C76 H76A 119.0
C82 C81 C86 115.4(10)
C82 C81 B1 122.5(9)
C86 C81 B1 122.1(9)
C81 C82 C83 122.8(11)
C81 C82 H82A 118.6
C83 C82 H82A 118.6
C84 C83 C82 119.8(11)
C84 C83 H83A 120.1
C82 C83 H83A 120.1
C83 C84 C85 120.6(11)
C83 C84 H84A 119.7
C85 C84 H84A 119.7
C84 C85 C86 118.5(10)
C84 C85 H85A 120.8
C86 C85 H85A 120.8
C81 C86 C85 123.0(10)
C81 C86 H86A 118.5
C85 C86 H86A 118.5
C96 C91 C92 113.5(10)
C96 C91 B1 122.5(9)
C92 C91 B1 123.9(9)
C93 C92 C91 124.2(10)
C93 C92 H92A 117.9
C91 C92 H92A 117.9
C92 C93 C94 119.8(11)
C92 C93 H93A 120.1
C94 C93 H93A 120.1
C95 C94 C93 117.8(10)
C95 C94 H94A 121.1
C93 C94 H94A 121.1
C96 C95 C94 121.2(10)
C96 C95 H95A 119.4
C94 C95 H95A 119.4
C95 C96 C91 123.5(10)
C95 C96 H96A 118.3
C91 C96 H96A 118.3
C106 C101 C102 114.6(10)
C106 C101 B1 122.3(9)
C102 C101 B1 122.7(9)
C103 C102 C101 122.3(11)
C103 C102 H10B 118.8
C101 C102 H10B 118.8
C102 C103 C104 121.1(11)
C102 C103 H10C 119.5
C104 C103 H10C 119.5
C103 C104 C105 118.6(10)
C103 C104 H10D 120.7
C105 C104 H10D 120.7
C106 C105 C104 119.8(11)
C106 C105 H10E 120.1
C104 C105 H10E 120.1
C105 C106 C101 123.5(11)
C105 C106 H10F 118.2
C101 C106 H10F 118.2

loop_
_geom_bond_atom_site_label_1
_geom_bond_atom_site_label_2
_geom_bond_distance
Fe1 C17 1.727(11)
Fe1 N1 1.818(9)
Fe1 N2 1.946(8)
Fe1 P2 2.228(3)
Fe1 P1 2.230(3)
P1 C6 1.776(11)
P1 C41 1.823(10)
P1 C31 1.824(12)
P2 C51 1.798(10)
P2 C61 1.820(10)
P2 C4 1.839(9)
O1 C17 1.163(11)
N1 C5 1.420(12)
N1 C1 1.487(13)
N2 C3 1.296(12)
N2 C2 1.490(12)
C1 C11 1.530(15)
C1 C2 1.538(13)
C1 H1A 1.0000
C2 C21 1.532(12)
C2 H2A 1.0000
C3 C4 1.494(14)
C3 H3A 0.9500
C4 H4A 0.9900
C4 H4B 0.9900
C5 C10 1.404(13)
C5 C6 1.413(15)
C6 C7 1.380(14)
C7 C8 1.365(14)
C7 H7A 0.9500
C8 C9 1.375(16)
C8 H8A 0.9500
C9 C10 1.397(15)
C9 H9A 0.9500
C10 H10A 0.9500
C11 C16 1.386(14)
C11 C12 1.396(14)
C12 C13 1.368(15)
C12 H12A 0.9500
C13 C14 1.393(17)
C13 H13A 0.9500
C14 C15 1.390(17)
C14 H14A 0.9500
C15 C16 1.380(16)
C15 H15A 0.9500
C16 H16A 0.9500
C21 C22 1.369(13)
C21 C26 1.390(14)
C22 C23 1.401(15)
C22 H22A 0.9500
C23 C24 1.369(17)
C23 H23A 0.9500
C24 C25 1.375(16)
C24 H24A 0.9500
C25 C26 1.386(14)
C25 H25A 0.9500
C26 H26A 0.9500
C31 C32 1.387(16)
C31 C36 1.408(15)
C32 C33 1.405(16)
C32 H32A 0.9500
C33 C34 1.38(2)
C33 H33A 0.9500
C34 C35 1.38(2)
C34 H34A 0.9500
C35 C36 1.383(19)
C35 H35A 0.9500
C36 H36A 0.9500
C41 C46 1.365(14)
C41 C42 1.421(15)
C42 C43 1.398(15)
C42 H42A 0.9500
C43 C44 1.391(16)
C43 H43A 0.9500
C44 C45 1.387(16)
C44 H44A 0.9500
C45 C46 1.399(14)
C45 H45A 0.9500
C46 H46A 0.9500
C51 C56 1.381(15)
C51 C52 1.410(14)
C52 C53 1.403(16)
C52 H52A 0.9500
C53 C54 1.390(17)
C53 H53A 0.9500
C54 C55 1.393(15)
C54 H54A 0.9500
C55 C56 1.389(14)
C55 H55A 0.9500
C56 H56A 0.9500
C61 C66 1.389(14)
C61 C62 1.397(15)
C62 C63 1.391(15)
C62 H62A 0.9500
C63 C64 1.375(16)
C63 H63A 0.9500
C64 C65 1.380(16)
C64 H64A 0.9500
C65 C66 1.386(15)
C65 H65A 0.9500
C66 H66A 0.9500
B1 C91 1.627(16)
B1 C71 1.648(15)
B1 C101 1.655(15)
B1 C81 1.657(17)
C71 C72 1.401(15)
C71 C76 1.406(15)
C72 C73 1.407(15)
C72 H72A 0.9500
C73 C74 1.359(17)
C73 H73A 0.9500
C74 C75 1.387(18)
C74 H74A 0.9500
C75 C76 1.395(15)
C75 H75A 0.9500
C76 H76A 0.9500
C81 C82 1.391(15)
C81 C86 1.401(14)
C82 C83 1.399(16)
C82 H82A 0.9500
C83 C84 1.368(15)
C83 H83A 0.9500
C84 C85 1.381(15)
C84 H84A 0.9500
C85 C86 1.410(15)
C85 H85A 0.9500
C86 H86A 0.9500
C91 C96 1.403(14)
C91 C92 1.415(15)
C92 C93 1.370(15)
C92 H92A 0.9500
C93 C94 1.399(14)
C93 H93A 0.9500
C94 C95 1.387(16)
C94 H94A 0.9500
C95 C96 1.371(15)
C95 H95A 0.9500
C96 H96A 0.9500
C101 C106 1.404(14)
C101 C102 1.403(14)
C102 C103 1.374(13)
C102 H10B 0.9500
C103 C104 1.377(16)
C103 H10C 0.9500
C104 C105 1.382(16)
C104 H10D 0.9500
C105 C106 1.372(13)
C105 H10E 0.9500
C106 H10F 0.9500

loop_
_geom_torsion_atom_site_label_1
_geom_torsion_atom_site_label_2
_geom_torsion_atom_site_label_3
_geom_torsion_atom_site_label_4
_geom_torsion
C17 Fe1 N1 C5 86.6(9)
N2 Fe1 N1 C5 -177.2(8)
P2 Fe1 N1 C5 -110.5(8)
P1 Fe1 N1 C5 -2.1(7)
C17 Fe1 N1 C1 -87.6(8)
N2 Fe1 N1 C1 8.6(7)
P2 Fe1 N1 C1 75.3(8)
P1 Fe1 N1 C1 -176.3(7)
C5 N1 C1 C11 63.2(11)
Fe1 N1 C1 C11 -122.0(8)
C5 N1 C1 C2 -174.6(8)
Fe1 N1 C1 C2 0.2(10)
C3 N2 C2 C21 76.9(11)
Fe1 N2 C2 C21 -108.9(7)
C3 N2 C2 C1 -154.8(8)
Fe1 N2 C2 C1 19.4(9)
N1 C1 C2 N2 -12.0(10)
C11 C1 C2 N2 114.3(9)
N1 C1 C2 C21 112.5(9)
C11 C1 C2 C21 -121.1(9)
C2 N2 C3 C4 -179.8(8)
Fe1 N2 C3 C4 6.4(12)
N2 C3 C4 P2 -22.1(11)
C51 P2 C4 C3 -94.1(7)
C61 P2 C4 C3 154.4(7)
Fe1 P2 C4 C3 24.8(7)
C1 N1 C5 C10 -3.5(14)
Fe1 N1 C5 C10 -178.0(8)
C1 N1 C5 C6 179.3(8)
Fe1 N1 C5 C6 4.8(12)
C10 C5 C6 C7 -3.8(16)
N1 C5 C6 C7 173.7(9)
C10 C5 C6 P1 177.7(8)
N1 C5 C6 P1 -4.9(12)
C41 P1 C6 C7 -46.0(12)
C31 P1 C6 C7 61.5(11)
Fe1 P1 C6 C7 -175.3(10)
C41 P1 C6 C5 132.4(8)
C31 P1 C6 C5 -120.1(8)
Fe1 P1 C6 C5 3.2(8)
C5 C6 C7 C8 1.9(18)
P1 C6 C7 C8 -179.8(10)
C6 C7 C8 C9 1.7(19)
C7 C8 C9 C10 -3.3(19)
C8 C9 C10 C5 1.4(17)
C6 C5 C10 C9 2.2(15)
N1 C5 C10 C9 -174.9(10)
N1 C1 C11 C16 -152.0(10)
C2 C1 C11 C16 84.7(12)
N1 C1 C11 C12 35.0(14)
C2 C1 C11 C12 -88.3(12)
C16 C11 C12 C13 -1.1(17)
C1 C11 C12 C13 172.0(10)
C11 C12 C13 C14 -1.7(18)
C12 C13 C14 C15 4.1(18)
C13 C14 C15 C16 -3.8(17)
C14 C15 C16 C11 0.9(17)
C12 C11 C16 C15 1.5(17)
C1 C11 C16 C15 -171.7(10)
N2 C2 C21 C22 -116.9(11)
C1 C2 C21 C22 120.5(11)
N2 C2 C21 C26 62.9(12)
C1 C2 C21 C26 -59.6(13)
C26 C21 C22 C23 -2.2(18)
C2 C21 C22 C23 177.6(11)
C21 C22 C23 C24 2(2)
C22 C23 C24 C25 -2(2)
C23 C24 C25 C26 1.3(19)
C24 C25 C26 C21 -1.1(17)
C22 C21 C26 C25 1.5(16)
C2 C21 C26 C25 -178.3(9)
C6 P1 C31 C32 -177.1(8)
C41 P1 C31 C32 -69.3(9)
Fe1 P1 C31 C32 71.3(9)
C6 P1 C31 C36 2.2(10)
C41 P1 C31 C36 110.0(9)
Fe1 P1 C31 C36 -109.3(8)
C36 C31 C32 C33 -3.6(16)
P1 C31 C32 C33 175.7(8)
C31 C32 C33 C34 2.7(16)
C32 C33 C34 C35 -1.7(19)
C33 C34 C35 C36 2(2)
C34 C35 C36 C31 -2.6(19)
C32 C31 C36 C35 3.5(16)
P1 C31 C36 C35 -175.8(9)
C6 P1 C41 C46 98.0(9)
C31 P1 C41 C46 -12.7(10)
Fe1 P1 C41 C46 -149.7(7)
C6 P1 C41 C42 -75.6(9)
C31 P1 C41 C42 173.8(7)
Fe1 P1 C41 C42 36.7(9)
C46 C41 C42 C43 1.4(15)
P1 C41 C42 C43 175.2(7)
C41 C42 C43 C44 -1.2(15)
C42 C43 C44 C45 0.0(16)
C43 C44 C45 C46 1.1(16)
C42 C41 C46 C45 -0.2(15)
P1 C41 C46 C45 -173.6(8)
C44 C45 C46 C41 -1.0(15)
C61 P2 C51 C56 173.2(9)
C4 P2 C51 C56 63.7(10)
Fe1 P2 C51 C56 -44.8(10)
C61 P2 C51 C52 -9.1(11)
C4 P2 C51 C52 -118.7(10)
Fe1 P2 C51 C52 132.8(9)
C56 C51 C52 C53 1.9(18)
P2 C51 C52 C53 -175.7(10)
C51 C52 C53 C54 -1(2)
C52 C53 C54 C55 -0.3(19)
C53 C54 C55 C56 1.4(17)
C52 C51 C56 C55 -0.8(16)
P2 C51 C56 C55 176.9(8)
C54 C55 C56 C51 -0.8(17)
C51 P2 C61 C66 -110.6(9)
C4 P2 C61 C66 -2.0(10)
Fe1 P2 C61 C66 111.8(9)
C51 P2 C61 C62 68.2(9)
C4 P2 C61 C62 176.8(8)
Fe1 P2 C61 C62 -69.4(9)
C66 C61 C62 C63 -2.6(16)
P2 C61 C62 C63 178.5(9)
C61 C62 C63 C64 2.2(17)
C62 C63 C64 C65 -0.9(18)
C63 C64 C65 C66 0.2(17)
C64 C65 C66 C61 -0.7(16)
C62 C61 C66 C65 1.9(15)
P2 C61 C66 C65 -179.3(8)
C91 B1 C71 C72 80.3(12)
C101 B1 C71 C72 -42.6(14)
C81 B1 C71 C72 -160.1(9)
C91 B1 C71 C76 -96.1(12)
C101 B1 C71 C76 141.1(10)
C81 B1 C71 C76 23.5(14)
C76 C71 C72 C73 1.7(15)
B1 C71 C72 C73 -174.9(10)
C71 C72 C73 C74 -0.7(17)
C72 C73 C74 C75 -0.7(18)
C73 C74 C75 C76 0.8(18)
C74 C75 C76 C71 0.4(17)
C72 C71 C76 C75 -1.6(15)
B1 C71 C76 C75 174.9(10)
C91 B1 C81 C82 33.9(13)
C71 B1 C81 C82 -84.8(12)
C101 B1 C81 C82 155.4(9)
C91 B1 C81 C86 -147.1(9)
C71 B1 C81 C86 94.2(11)
C101 B1 C81 C86 -25.6(12)
C86 C81 C82 C83 -0.6(16)
B1 C81 C82 C83 178.5(10)
C81 C82 C83 C84 1.2(18)
C82 C83 C84 C85 -0.1(17)
C83 C84 C85 C86 -1.3(16)
C82 C81 C86 C85 -0.9(15)
B1 C81 C86 C85 -180.0(9)
C84 C85 C86 C81 1.9(15)
C71 B1 C91 C96 163.6(9)
C101 B1 C91 C96 -74.5(12)
C81 B1 C91 C96 43.8(13)
C71 B1 C91 C92 -18.0(13)
C101 B1 C91 C92 103.8(11)
C81 B1 C91 C92 -137.9(9)
C96 C91 C92 C93 -2.5(14)
B1 C91 C92 C93 179.0(10)
C91 C92 C93 C94 3.0(16)
C92 C93 C94 C95 -2.6(16)
C93 C94 C95 C96 2.1(16)
C94 C95 C96 C91 -1.8(17)
C92 C91 C96 C95 1.9(15)
B1 C91 C96 C95 -179.6(10)
C91 B1 C101 C106 -150.7(9)
C71 B1 C101 C106 -30.1(14)
C81 B1 C101 C106 89.4(11)
C91 B1 C101 C102 36.7(13)
C71 B1 C101 C102 157.3(10)
C81 B1 C101 C102 -83.2(12)
C106 C101 C102 C103 -2.4(16)
B1 C101 C102 C103 170.8(11)
C101 C102 C103 C104 2.3(19)
C102 C103 C104 C105 -0.4(19)
C103 C104 C105 C106 -1.1(19)
C104 C105 C106 C101 0.9(19)
C102 C101 C106 C105 0.8(17)
B1 C101 C106 C105 -172.4(11)
